data_4323322
loop_
_publ_author_name
'Christian Limberg'
'Michael B\"uchner'
'Katja Heinze'
'Olaf Walter'

_publ_section_title
;
 The [Cl2OMo(\m-OC2H5)2(\m-HOC2H5)MoOCl2]/PMe3 System: A Chameleon
 Yielding the X-ray Structures of MoOCl2(PMe3)3, MoOCl3(PMe3)2,
 Mo4O4Cl4(\m2-OEt)4(PMe3)2(\m3-O)2, and MoOCl3(OPMe3)(PMe3)
;
_journal_name_full 'Inorganic Chemistry'
_journal_page_first 872
_journal_page_last 879
_journal_paper_doi 10.1021/ic961046p
_journal_volume 36
_journal_year 1997
_chemical_formula_sum 'C6 H18 Cl3 Mo O P2'
_chemical_formula_weight 370.43
_space_group_IT_number 14
_symmetry_cell_setting monoclinic
_symmetry_space_group_name_Hall '-P 2yn'
_symmetry_space_group_name_H-M 'P 1 21/n 1'
_atom_sites_solution_hydrogens geom
_atom_sites_solution_primary direct
_atom_sites_solution_secondary difmap
_audit_creation_method SHELXL
_cell_angle_alpha 90.00
_cell_angle_beta 92.640(10)
_cell_angle_gamma 90.00
_cell_formula_units_Z 4
_cell_length_a 6.4680(10)
_cell_length_b 12.677(2)
_cell_length_c 17.791(2)
_cell_measurement_temperature 293(2)
_cell_volume 1457.2(4)
_computing_structure_refinement 'SHELXL-93 (Sheldrick, 1993)'
_computing_structure_solution 'SHELXS-86 (Sheldrick, 1990)'
_diffrn_ambient_temperature 200
_diffrn_radiation_monochromator graphite
_diffrn_radiation_source 'fine-focus sealed tube'
_diffrn_radiation_type MoK\a
_diffrn_radiation_wavelength 0.71073
_diffrn_reflns_av_R_equivalents 0.0249
_diffrn_reflns_av_sigmaI/netI 0.0180
_diffrn_reflns_limit_h_max 8
_diffrn_reflns_limit_h_min -8
_diffrn_reflns_limit_k_max 16
_diffrn_reflns_limit_k_min -1
_diffrn_reflns_limit_l_max 22
_diffrn_reflns_limit_l_min -22
_diffrn_reflns_number 3464
_diffrn_reflns_theta_max 27.00
_diffrn_reflns_theta_min 1.97
_exptl_absorpt_coefficient_mu 1.638
_exptl_crystal_density_diffrn 1.688
_exptl_crystal_F_000 740
_exptl_crystal_size_max 0.30
_exptl_crystal_size_mid 0.30
_exptl_crystal_size_min 0.20
_refine_diff_density_max 0.556
_refine_diff_density_min -0.699
_refine_diff_density_rms 0.079
_refine_ls_extinction_method none
_refine_ls_goodness_of_fit_all 1.062
_refine_ls_goodness_of_fit_obs 1.077
_refine_ls_matrix_type full
_refine_ls_number_parameters 125
_refine_ls_number_reflns 3183
_refine_ls_number_restraints 0
_refine_ls_restrained_S_all 1.074
_refine_ls_restrained_S_obs 1.077
_refine_ls_R_factor_all 0.0283
_refine_ls_R_factor_obs 0.0236
_refine_ls_shift/esd_max -0.021
_refine_ls_shift/esd_mean 0.001
_refine_ls_structure_factor_coef Fsqd
_refine_ls_weighting_details 'w=1/[\s^2^(Fo^2^)+(0.0352P)^2^+0.8010P] where P=(Fo^2^+2Fc^2^)/3'
_refine_ls_weighting_scheme calc
_refine_ls_wR_factor_all 0.0618
_refine_ls_wR_factor_obs 0.0588
_reflns_number_observed 2881
_reflns_number_total 3184
_reflns_observed_criterion >2sigma(I)
_cod_data_source_file ic961046p_1.cif
_cod_data_source_block lika
_cod_depositor_comments
;
The following automatic conversions were performed:

'_refine_ls_weighting_scheme' value 'calc
w=1/[\s^2^(Fo^2^)+(0.0352P)^2^+0.8010P] where P=(Fo^2^+2Fc^2^)/3' was
changed to 'calc'. New tag '_refine_ls_weighting_details' was
created. The value of the new tag was set to
'w=1/[\s^2^(Fo^2^)+(0.0352P)^2^+0.8010P] where P=(Fo^2^+2Fc^2^)/3'.

Automatic conversion script
Id: cif_fix_values 3143 2015-03-26 13:38:13Z robertas 
;
_cod_database_code 4323322

loop_
_symmetry_equiv_pos_as_xyz
'x, y, z'
'-x+1/2, y+1/2, -z+1/2'
'-x, -y, -z'
'x-1/2, -y-1/2, z-1/2'

loop_
_atom_site_aniso_label
_atom_site_aniso_U_11
_atom_site_aniso_U_22
_atom_site_aniso_U_33
_atom_site_aniso_U_23
_atom_site_aniso_U_13
_atom_site_aniso_U_12
Mo1 0.02177(10) 0.01489(10) 0.01623(10) -0.00154(6) 0.00084(7) 0.00049(7)
Cl1 0.0478(4) 0.0389(4) 0.0230(3) -0.0011(2) -0.0116(2) -0.0105(3)
Cl2 0.0408(3) 0.0202(3) 0.0309(3) -0.0007(2) 0.0022(2) -0.0097(2)
Cl3 0.0276(3) 0.0266(3) 0.0340(3) 0.0015(2) 0.0082(2) 0.0081(2)
P1 0.0223(3) 0.0197(3) 0.0232(3) 0.0035(2) 0.0024(2) -0.0004(2)
P2 0.0220(3) 0.0228(3) 0.0178(3) 0.0016(2) -0.0008(2) -0.0013(2)
O1 0.0324(9) 0.0293(9) 0.0312(8) 0.0004(7) 0.0100(7) 0.0080(7)
C1 0.050(2) 0.0239(13) 0.047(2) 0.0020(11) -0.0081(12) -0.0119(12)
C2 0.056(2) 0.043(2) 0.047(2) 0.0080(14) 0.0298(14) -0.0007(14)
C3 0.0351(14) 0.036(2) 0.057(2) 0.0252(13) -0.0081(12) -0.0002(12)
C4 0.0342(14) 0.045(2) 0.0411(14) 0.0142(12) -0.0028(11) 0.0107(12)
C5 0.0444(15) 0.0405(15) 0.0239(11) -0.0065(10) -0.0008(10) -0.0191(12)
C6 0.0330(12) 0.0375(14) 0.0201(10) 0.0034(10) 0.0029(9) -0.0067(11)

loop_
_atom_site_label
_atom_site_type_symbol
_atom_site_fract_x
_atom_site_fract_y
_atom_site_fract_z
_atom_site_U_iso_or_equiv
_atom_site_thermal_displace_type
_atom_site_occupancy
_atom_site_calc_flag
_atom_site_refinement_flags
_atom_site_disorder_group
Mo1 Mo 0.04987(3) 0.237814(14) 0.356022(9) 0.01763(7) Uani 1 d . .
Cl1 Cl -0.13842(11) 0.22961(5) 0.23753(3) 0.0370(2) Uani 1 d . .
Cl2 Cl -0.12045(10) 0.08336(4) 0.39636(3) 0.03063(13) Uani 1 d . .
Cl3 Cl -0.20970(9) 0.35496(5) 0.41426(3) 0.02922(13) Uani 1 d . .
P1 P 0.15510(9) 0.41815(4) 0.30472(3) 0.02173(12) Uani 1 d . .
P2 P 0.18906(9) 0.23984(5) 0.49310(3) 0.02093(12) Uani 1 d . .
O1 O 0.2851(3) 0.19518(14) 0.33443(9) 0.0307(4) Uani 1 d . .
C1 C 0.2862(5) 0.5111(2) 0.3674(2) 0.0405(6) Uani 1 d . .
H1A H 0.4146(14) 0.4812(6) 0.3865(8) 0.052(2) Uiso 1 calc R .
H1B H 0.2004(13) 0.5266(11) 0.4086(6) 0.052(2) Uiso 1 calc R .
H1C H 0.3134(26) 0.5750(6) 0.3406(3) 0.052(2) Uiso 1 calc R .
C2 C 0.3350(5) 0.3964(3) 0.2317(2) 0.0479(7) Uani 1 d . .
H2A H 0.2712(12) 0.3529(13) 0.1931(6) 0.052(2) Uiso 1 calc R .
H2B H 0.4565(14) 0.3619(14) 0.2527(3) 0.052(2) Uiso 1 calc R .
H2C H 0.3730(23) 0.4629(3) 0.2106(7) 0.052(2) Uiso 1 calc R .
C3 C -0.0532(4) 0.4942(2) 0.2614(2) 0.0431(7) Uani 1 d . .
H3A H -0.1228(19) 0.4530(6) 0.2227(7) 0.052(2) Uiso 1 calc R .
H3B H 0.0016(5) 0.5571(8) 0.2398(10) 0.052(2) Uiso 1 calc R .
H3C H -0.1494(16) 0.5130(13) 0.2987(3) 0.052(2) Uiso 1 calc R .
C4 C 0.3886(4) 0.1409(2) 0.5065(2) 0.0404(6) Uani 1 d . .
H4A H 0.3317(8) 0.0726(3) 0.4949(10) 0.052(2) Uiso 1 calc R .
H4B H 0.4410(21) 0.1421(10) 0.5578(3) 0.052(2) Uiso 1 calc R .
H4C H 0.4991(14) 0.1556(9) 0.4738(8) 0.052(2) Uiso 1 calc R .
C5 C 0.3073(4) 0.3599(2) 0.52940(13) 0.0364(6) Uani 1 d . .
H5A H 0.2107(11) 0.4171(4) 0.5234(10) 0.052(2) Uiso 1 calc R .
H5B H 0.4286(17) 0.3752(8) 0.5023(7) 0.052(2) Uiso 1 calc R .
H5C H 0.3453(27) 0.3510(6) 0.5818(3) 0.052(2) Uiso 1 calc R .
C6 C 0.0007(4) 0.2082(2) 0.56175(13) 0.0301(5) Uani 1 d . .
H6A H -0.1080(17) 0.2599(9) 0.5593(8) 0.052(2) Uiso 1 calc R .
H6B H 0.0667(8) 0.2084(16) 0.6112(2) 0.052(2) Uiso 1 calc R .
H6C H -0.0565(23) 0.1397(7) 0.5511(7) 0.052(2) Uiso 1 calc R .

loop_
_atom_type_symbol
_atom_type_description
_atom_type_scat_dispersion_real
_atom_type_scat_dispersion_imag
_atom_type_scat_source
C C 0.0033 0.0016 'International Tables Vol C Tables 4.2.6.8 and 6.1.1.4'
H H 0.0000 0.0000 'International Tables Vol C Tables 4.2.6.8 and 6.1.1.4'
O O 0.0106 0.0060 'International Tables Vol C Tables 4.2.6.8 and 6.1.1.4'
P P 0.1023 0.0942 'International Tables Vol C Tables 4.2.6.8 and 6.1.1.4'
Cl Cl 0.1484 0.1585 'International Tables Vol C Tables 4.2.6.8 and 6.1.1.4'
Mo Mo -1.6832 0.6857 'International Tables Vol C Tables 4.2.6.8 and 6.1.1.4'

loop_
_geom_angle_atom_site_label_1
_geom_angle_atom_site_label_2
_geom_angle_atom_site_label_3
_geom_angle
_geom_angle_site_symmetry_1
_geom_angle_site_symmetry_3
_geom_angle_publ_flag
O1 Mo1 Cl2 104.01(6) . . ?
O1 Mo1 Cl1 102.42(6) . . ?
Cl2 Mo1 Cl1 90.35(2) . . ?
O1 Mo1 Cl3 156.95(6) . . ?
Cl2 Mo1 Cl3 91.99(2) . . ?
Cl1 Mo1 Cl3 93.83(2) . . ?
O1 Mo1 P2 86.48(6) . . ?
Cl2 Mo1 P2 82.42(2) . . ?
Cl1 Mo1 P2 169.72(2) . . ?
Cl3 Mo1 P2 79.21(2) . . ?
O1 Mo1 P1 86.98(6) . . ?
Cl2 Mo1 P1 167.72(2) . . ?
Cl1 Mo1 P1 81.81(2) . . ?
Cl3 Mo1 P1 79.19(2) . . ?
P2 Mo1 P1 104.04(2) . . ?
C3 P1 C2 105.57(15) . . ?
C3 P1 C1 103.62(14) . . ?
C2 P1 C1 104.13(15) . . ?
C3 P1 Mo1 115.07(9) . . ?
C2 P1 Mo1 108.09(10) . . ?
C1 P1 Mo1 119.09(9) . . ?
C4 P2 C6 104.87(13) . . ?
C4 P2 C5 104.42(14) . . ?
C6 P2 C5 103.42(12) . . ?
C4 P2 Mo1 109.63(10) . . ?
C6 P2 Mo1 114.99(8) . . ?
C5 P2 Mo1 118.22(9) . . ?
P1 C1 H1A 109.47(10) . . ?
P1 C1 H1B 109.47(10) . . ?
H1A C1 H1B 109.5 . . ?
P1 C1 H1C 109.47(9) . . ?
H1A C1 H1C 109.5 . . ?
H1B C1 H1C 109.5 . . ?
P1 C2 H2A 109.47(11) . . ?
P1 C2 H2B 109.47(11) . . ?
H2A C2 H2B 109.5 . . ?
P1 C2 H2C 109.47(10) . . ?
H2A C2 H2C 109.5 . . ?
H2B C2 H2C 109.5 . . ?
P1 C3 H3A 109.47(11) . . ?
P1 C3 H3B 109.47(9) . . ?
H3A C3 H3B 109.5 . . ?
P1 C3 H3C 109.47(10) . . ?
H3A C3 H3C 109.5 . . ?
H3B C3 H3C 109.5 . . ?
P2 C4 H4A 109.47(10) . . ?
P2 C4 H4B 109.47(10) . . ?
H4A C4 H4B 109.5 . . ?
P2 C4 H4C 109.47(9) . . ?
H4A C4 H4C 109.5 . . ?
H4B C4 H4C 109.5 . . ?
P2 C5 H5A 109.47(10) . . ?
P2 C5 H5B 109.47(9) . . ?
H5A C5 H5B 109.5 . . ?
P2 C5 H5C 109.47(8) . . ?
H5A C5 H5C 109.5 . . ?
H5B C5 H5C 109.5 . . ?
P2 C6 H6A 109.47(9) . . ?
P2 C6 H6B 109.47(8) . . ?
H6A C6 H6B 109.5 . . ?
P2 C6 H6C 109.47(9) . . ?
H6A C6 H6C 109.5 . . ?
H6B C6 H6C 109.5 . . ?

loop_
_geom_bond_atom_site_label_1
_geom_bond_atom_site_label_2
_geom_bond_distance
_geom_bond_site_symmetry_2
_geom_bond_publ_flag
Mo1 O1 1.676(2) . ?
Mo1 Cl2 2.3739(6) . ?
Mo1 Cl1 2.3877(7) . ?
Mo1 Cl3 2.5016(6) . ?
Mo1 P2 2.5606(6) . ?
Mo1 P1 2.5651(7) . ?
P1 C3 1.800(3) . ?
P1 C2 1.804(3) . ?
P1 C1 1.808(3) . ?
P2 C4 1.807(3) . ?
P2 C6 1.809(2) . ?
P2 C5 1.809(3) . ?
C1 H1A 0.96 . ?
C1 H1B 0.96 . ?
C1 H1C 0.96 . ?
C2 H2A 0.96 . ?
C2 H2B 0.96 . ?
C2 H2C 0.96 . ?
C3 H3A 0.96 . ?
C3 H3B 0.96 . ?
C3 H3C 0.96 . ?
C4 H4A 0.96 . ?
C4 H4B 0.96 . ?
C4 H4C 0.96 . ?
C5 H5A 0.96 . ?
C5 H5B 0.96 . ?
C5 H5C 0.96 . ?
C6 H6A 0.96 . ?
C6 H6B 0.96 . ?
C6 H6C 0.96 . ?

loop_
_geom_torsion_atom_site_label_1
_geom_torsion_atom_site_label_2
_geom_torsion_atom_site_label_3
_geom_torsion_atom_site_label_4
_geom_torsion
_geom_torsion_site_symmetry_1
_geom_torsion_site_symmetry_2
_geom_torsion_site_symmetry_3
_geom_torsion_site_symmetry_4
_geom_torsion_publ_flag
O1 Mo1 P1 C3 147.90(13) . . . . ?
Cl2 Mo1 P1 C3 -5.9(2) . . . . ?
Cl1 Mo1 P1 C3 44.88(12) . . . . ?
Cl3 Mo1 P1 C3 -50.63(12) . . . . ?
P2 Mo1 P1 C3 -126.50(12) . . . . ?
O1 Mo1 P1 C2 30.21(13) . . . . ?
Cl2 Mo1 P1 C2 -123.59(15) . . . . ?
Cl1 Mo1 P1 C2 -72.80(12) . . . . ?
Cl3 Mo1 P1 C2 -168.32(12) . . . . ?
P2 Mo1 P1 C2 115.82(12) . . . . ?
O1 Mo1 P1 C1 -88.19(13) . . . . ?
Cl2 Mo1 P1 C1 118.00(14) . . . . ?
Cl1 Mo1 P1 C1 168.80(12) . . . . ?
Cl3 Mo1 P1 C1 73.28(12) . . . . ?
P2 Mo1 P1 C1 -2.59(12) . . . . ?
O1 Mo1 P2 C4 -28.86(12) . . . . ?
Cl2 Mo1 P2 C4 75.79(10) . . . . ?
Cl1 Mo1 P2 C4 121.4(2) . . . . ?
Cl3 Mo1 P2 C4 169.29(10) . . . . ?
P1 Mo1 P2 C4 -114.86(10) . . . . ?
O1 Mo1 P2 C6 -146.69(12) . . . . ?
Cl2 Mo1 P2 C6 -42.04(10) . . . . ?
Cl1 Mo1 P2 C6 3.5(2) . . . . ?
Cl3 Mo1 P2 C6 51.46(10) . . . . ?
P1 Mo1 P2 C6 127.31(10) . . . . ?
O1 Mo1 P2 C5 90.58(12) . . . . ?
Cl2 Mo1 P2 C5 -164.77(11) . . . . ?
Cl1 Mo1 P2 C5 -119.2(2) . . . . ?
Cl3 Mo1 P2 C5 -71.27(11) . . . . ?
P1 Mo1 P2 C5 4.58(11) . . . . ?
